data_1543477
loop_
_publ_author_name
'Abusaadiya, Salima M.'
'Yamin, Bohari M.'
'Ngatiman, Fadzlee'
'Hasbullah, Siti Aishah'

_publ_section_title
;
 1,1'-(Ethane-1,2-diyl)bis[3-(4-chlorobenzoyl)thiourea]
;
_journal_coeditor_code SJ4038
_journal_issue 6
_journal_name_full IUCrData
_journal_page_first x160927
_journal_paper_doi 10.1107/S2414314616009275
_journal_volume 1
_journal_year 2016
_chemical_formula_iupac 'C18 H16 Cl2 N4 O2 S2'
_chemical_formula_moiety 'C18 H16 Cl2 N4 O2 S2'
_chemical_formula_sum 'C18 H16 Cl2 N4 O2 S2'
_chemical_formula_weight 455.37
_chemical_name_systematic
;
1,1'-(Ethane-1,2-diyl)bis[3-(4-chlorobenzoyl)thiourea]
;
_space_group_IT_number 2
_symmetry_cell_setting triclinic
_symmetry_space_group_name_Hall '-P 1'
_symmetry_space_group_name_H-M 'P -1'
_atom_sites_solution_hydrogens geom
_atom_sites_solution_primary direct
_atom_sites_solution_secondary difmap
_audit_creation_method SHELXL-97
_cell_angle_alpha 91.030(2)
_cell_angle_beta 91.835(2)
_cell_angle_gamma 94.878(2)
_cell_formula_units_Z 1
_cell_length_a 6.0099(3)
_cell_length_b 8.7905(4)
_cell_length_c 9.2603(4)
_cell_measurement_reflns_used 20610
_cell_measurement_temperature 300(2)
_cell_measurement_theta_max 28.5
_cell_measurement_theta_min 3.1
_cell_volume 487.09(4)
_computing_cell_refinement
;
SAINT (Bruker, 2000)
;
_computing_data_collection
;
SMART (Bruker, 2000)
;
_computing_data_reduction
;
SAINT (Bruker, 2000)
;
_computing_molecular_graphics
;
SHELXTL (Sheldrick, 2008)
;
_computing_publication_material
;
SHELXTL (Sheldrick, 2008) and PLATON (Spek, 2009)
;
_computing_structure_refinement
;
SHELXL97 (Sheldrick, 2008)
;
_computing_structure_solution
;
SHELXS97 (Sheldrick, 2008)
;
_diffrn_ambient_temperature 300(2)
_diffrn_detector_area_resol_mean 83.66
_diffrn_measured_fraction_theta_full 0.981
_diffrn_measured_fraction_theta_max 0.981
_diffrn_measurement_device_type
;
Bruker SMART APEX CCD area-detector diffractometer
;
_diffrn_measurement_method '\w scans'
_diffrn_radiation_monochromator graphite
_diffrn_radiation_source 'fine-focus sealed tube'
_diffrn_radiation_type MoK\a
_diffrn_radiation_wavelength 0.71073
_diffrn_reflns_av_R_equivalents 0.0537
_diffrn_reflns_av_sigmaI/netI 0.0256
_diffrn_reflns_limit_h_max 8
_diffrn_reflns_limit_h_min -8
_diffrn_reflns_limit_k_max 11
_diffrn_reflns_limit_k_min -11
_diffrn_reflns_limit_l_max 12
_diffrn_reflns_limit_l_min -12
_diffrn_reflns_number 20610
_diffrn_reflns_theta_full 28.53
_diffrn_reflns_theta_max 28.53
_diffrn_reflns_theta_min 3.17
_diffrn_standards_decay_% 0
_diffrn_standards_interval_count 0
_diffrn_standards_interval_time 0
_diffrn_standards_number 0
_exptl_absorpt_coefficient_mu 0.571
_exptl_absorpt_correction_T_max 0.9451
_exptl_absorpt_correction_T_min 0.7634
_exptl_absorpt_correction_type multi-scan
_exptl_absorpt_process_details
;
(SADABS; Bruker, 2000)
;
_exptl_crystal_colour colourless
_exptl_crystal_density_diffrn 1.552
_exptl_crystal_density_method 'not measured'
_exptl_crystal_description block
_exptl_crystal_F_000 234
_exptl_crystal_size_max 0.50
_exptl_crystal_size_mid 0.47
_exptl_crystal_size_min 0.10
_refine_diff_density_max 0.215
_refine_diff_density_min -0.404
_refine_ls_extinction_method none
_refine_ls_goodness_of_fit_ref 1.056
_refine_ls_hydrogen_treatment mixed
_refine_ls_matrix_type full
_refine_ls_number_parameters 135
_refine_ls_number_reflns 2421
_refine_ls_number_restraints 2
_refine_ls_restrained_S_all 1.056
_refine_ls_R_factor_all 0.0476
_refine_ls_R_factor_gt 0.0356
_refine_ls_shift/su_max 0.001
_refine_ls_shift/su_mean 0.000
_refine_ls_structure_factor_coef Fsqd
_refine_ls_weighting_details 'calc w=1/[\s^2^(Fo^2^)+(0.0389P)^2^+0.2974P] where P=(Fo^2^+2Fc^2^)/3'
_refine_ls_weighting_scheme calc
_refine_ls_wR_factor_gt 0.0859
_refine_ls_wR_factor_ref 0.0944
_reflns_number_gt 1985
_reflns_number_total 2421
_reflns_threshold_expression I>2\s(I)
_cod_data_source_file sj4038sup1.cif
_cod_data_source_block I
_cod_database_code 1543477

loop_
_symmetry_equiv_pos_as_xyz
'x, y, z'
'-x, -y, -z'

loop_
_atom_site_type_symbol
_atom_site_label
_atom_site_fract_x
_atom_site_fract_y
_atom_site_fract_z
_atom_site_U_iso_or_equiv
_atom_site_adp_type
_atom_site_calc_flag
_atom_site_refinement_flags
_atom_site_occupancy
_atom_site_symmetry_multiplicity
Cl Cl1 0.35967(9) 1.43588(6) 0.67959(5) 0.04843(16) Uani d . 1 1
S S1 0.41800(7) 0.75184(5) -0.05845(5) 0.03377(14) Uani d . 1 1
O O1 -0.1332(2) 0.92654(15) 0.20898(15) 0.0379(3) Uani d . 1 1
N N1 0.2191(2) 0.92314(16) 0.12526(16) 0.0310(3) Uani d D 1 1
H H1A 0.342(2) 0.981(2) 0.120(2) 0.035(5) Uiso d D 1 1
N N2 0.0029(2) 0.71056(16) 0.03437(17) 0.0306(3) Uani d D 1 1
H H2A -0.107(3) 0.743(3) 0.081(3) 0.059(8) Uiso d D 1 1
C C1 -0.0034(3) 1.1925(2) 0.3763(2) 0.0350(4) Uani d . 1 1
H H1 -0.1497 1.1852 0.3394 0.042 Uiso calc R 1 1
C C2 0.0614(3) 1.2974(2) 0.4854(2) 0.0377(4) Uani d . 1 1
H H2 -0.0401 1.3614 0.5215 0.045 Uiso calc R 1 1
C C3 0.2780(3) 1.3064(2) 0.54035(18) 0.0315(4) Uani d . 1 1
C C4 0.4312(3) 1.2145(2) 0.4867(2) 0.0353(4) Uani d . 1 1
H H4 0.5772 1.2221 0.5243 0.042 Uiso calc R 1 1
C C5 0.3664(3) 1.1105(2) 0.37613(19) 0.0320(4) Uani d . 1 1
H H5 0.4696 1.0488 0.3386 0.038 Uiso calc R 1 1
C C6 0.1481(3) 1.09795(18) 0.32110(17) 0.0264(3) Uani d . 1 1
C C7 0.0619(3) 0.97689(18) 0.21382(18) 0.0272(3) Uani d . 1 1
C C8 0.1979(3) 0.79277(18) 0.03623(18) 0.0263(3) Uani d . 1 1
C C9 -0.0421(3) 0.56512(18) -0.0434(2) 0.0311(4) Uani d . 1 1
H H9A 0.0307 0.5703 -0.1354 0.037 Uiso calc R 1 1
H H9B -0.2016 0.5455 -0.0626 0.037 Uiso calc R 1 1

loop_
_atom_site_aniso_label
_atom_site_aniso_U_11
_atom_site_aniso_U_22
_atom_site_aniso_U_33
_atom_site_aniso_U_12
_atom_site_aniso_U_13
_atom_site_aniso_U_23
Cl1 0.0560(3) 0.0468(3) 0.0394(3) -0.0113(2) 0.0062(2) -0.0203(2)
S1 0.0291(2) 0.0325(2) 0.0389(3) -0.00209(17) 0.00894(17) -0.01205(18)
O1 0.0314(7) 0.0346(7) 0.0465(8) -0.0026(5) 0.0073(5) -0.0130(6)
N1 0.0312(8) 0.0248(7) 0.0352(8) -0.0084(6) 0.0113(6) -0.0112(6)
N2 0.0280(7) 0.0213(7) 0.0419(8) -0.0017(5) 0.0087(6) -0.0104(6)
C1 0.0296(9) 0.0348(9) 0.0406(10) 0.0045(7) 0.0017(7) -0.0106(8)
C2 0.0380(10) 0.0327(9) 0.0426(10) 0.0054(8) 0.0077(8) -0.0136(8)
C3 0.0392(9) 0.0271(8) 0.0270(8) -0.0044(7) 0.0065(7) -0.0070(6)
C4 0.0309(9) 0.0407(10) 0.0334(9) 0.0005(7) 0.0003(7) -0.0059(7)
C5 0.0322(9) 0.0318(9) 0.0324(9) 0.0048(7) 0.0048(7) -0.0055(7)
C6 0.0330(9) 0.0210(7) 0.0250(8) 0.0004(6) 0.0056(6) -0.0027(6)
C7 0.0329(9) 0.0209(7) 0.0275(8) -0.0002(6) 0.0051(6) -0.0029(6)
C8 0.0302(8) 0.0199(7) 0.0285(8) -0.0006(6) 0.0034(6) -0.0035(6)
C9 0.0293(8) 0.0223(8) 0.0403(10) -0.0034(6) 0.0013(7) -0.0111(7)

loop_
_atom_type_symbol
_atom_type_description
_atom_type_scat_dispersion_real
_atom_type_scat_dispersion_imag
_atom_type_scat_source
C C 0.0033 0.0016 'International Tables Vol C Tables 4.2.6.8 and 6.1.1.4'
H H 0.0000 0.0000 'International Tables Vol C Tables 4.2.6.8 and 6.1.1.4'
N N 0.0061 0.0033 'International Tables Vol C Tables 4.2.6.8 and 6.1.1.4'
O O 0.0106 0.0060 'International Tables Vol C Tables 4.2.6.8 and 6.1.1.4'
S S 0.1246 0.1234 'International Tables Vol C Tables 4.2.6.8 and 6.1.1.4'
Cl Cl 0.1484 0.1585 'International Tables Vol C Tables 4.2.6.8 and 6.1.1.4'

loop_
_geom_angle_atom_site_label_1
_geom_angle_atom_site_label_2
_geom_angle_atom_site_label_3
_geom_angle_site_symmetry_1
_geom_angle_site_symmetry_3
_geom_angle
C7 N1 C8 . . 127.96(14)
C7 N1 H1A . . 115.7(14)
C8 N1 H1A . . 116.2(14)
C8 N2 C9 . . 123.80(14)
C8 N2 H2A . . 119.6(18)
C9 N2 H2A . . 116.6(18)
C2 C1 C6 . . 120.52(17)
C2 C1 H1 . . 119.7
C6 C1 H1 . . 119.7
C3 C2 C1 . . 119.29(17)
C3 C2 H2 . . 120.4
C1 C2 H2 . . 120.4
C4 C3 C2 . . 121.17(16)
C4 C3 Cl1 . . 119.23(14)
C2 C3 Cl1 . . 119.60(14)
C3 C4 C5 . . 119.38(17)
C3 C4 H4 . . 120.3
C5 C4 H4 . . 120.3
C4 C5 C6 . . 120.32(16)
C4 C5 H5 . . 119.8
C6 C5 H5 . . 119.8
C5 C6 C1 . . 119.30(16)
C5 C6 C7 . . 122.74(15)
C1 C6 C7 . . 117.72(16)
O1 C7 N1 . . 122.85(15)
O1 C7 C6 . . 121.59(15)
N1 C7 C6 . . 115.52(14)
N2 C8 N1 . . 116.65(14)
N2 C8 S1 . . 125.18(12)
N1 C8 S1 . . 118.17(12)
N2 C9 C9 . 2_565 111.15(18)
N2 C9 H9A . . 109.4
C9 C9 H9A 2_565 . 109.4
N2 C9 H9B . . 109.4
C9 C9 H9B 2_565 . 109.4
H9A C9 H9B . . 108.0

loop_
_geom_bond_atom_site_label_1
_geom_bond_atom_site_label_2
_geom_bond_site_symmetry_2
_geom_bond_distance
Cl1 C3 . 1.7354(17)
S1 C8 . 1.6709(17)
O1 C7 . 1.217(2)
N1 C7 . 1.378(2)
N1 C8 . 1.394(2)
N1 H1A . 0.862(9)
N2 C8 . 1.323(2)
N2 C9 . 1.456(2)
N2 H2A . 0.865(10)
C1 C2 . 1.380(3)
C1 C6 . 1.387(2)
C1 H1 . 0.9300
C2 C3 . 1.378(3)
C2 H2 . 0.9300
C3 C4 . 1.374(3)
C4 C5 . 1.384(3)
C4 H4 . 0.9300
C5 C6 . 1.386(3)
C5 H5 . 0.9300
C6 C7 . 1.491(2)
C9 C9 2_565 1.522(4)
C9 H9A . 0.9700
C9 H9B . 0.9700

loop_
_geom_hbond_atom_site_label_D
_geom_hbond_atom_site_label_H
_geom_hbond_atom_site_label_A
_geom_hbond_site_symmetry_A
_geom_hbond_distance_DH
_geom_hbond_distance_HA
_geom_hbond_distance_DA
_geom_hbond_angle_DHA
_geom_hbond_publ_flag
N2 H2A O1 1_555 0.87(2) 2.01(3) 2.670(2) 133(2) yes
C9 H9A S1 1_555 0.97 2.77 3.1017(18) 101 no
N1 H1A S1 2_675 0.864(14) 2.729(17) 3.5203(14) 153.1(13) yes

loop_
_geom_torsion_atom_site_label_1
_geom_torsion_atom_site_label_2
_geom_torsion_atom_site_label_3
_geom_torsion_atom_site_label_4
_geom_torsion_site_symmetry_4
_geom_torsion
C6 C1 C2 C3 . -0.6(3)
C1 C2 C3 C4 . 1.1(3)
C1 C2 C3 Cl1 . -179.00(15)
C2 C3 C4 C5 . -0.4(3)
Cl1 C3 C4 C5 . 179.68(14)
C3 C4 C5 C6 . -0.7(3)
C4 C5 C6 C1 . 1.1(3)
C4 C5 C6 C7 . -173.06(17)
C2 C1 C6 C5 . -0.5(3)
C2 C1 C6 C7 . 174.04(17)
C8 N1 C7 O1 . -11.3(3)
C8 N1 C7 C6 . 166.43(17)
C5 C6 C7 O1 . 149.94(18)
C1 C6 C7 O1 . -24.4(3)
C5 C6 C7 N1 . -27.9(2)
C1 C6 C7 N1 . 157.85(16)
C9 N2 C8 N1 . -174.95(16)
C9 N2 C8 S1 . 4.8(3)
C7 N1 C8 N2 . 0.8(3)
C7 N1 C8 S1 . -178.87(15)
C8 N2 C9 C9 2_565 81.7(2)

_cod_database_fobs_code 1543477
